data_4060727
loop_
_publ_author_name
'Fischbach, A.'
'Herdtweck, E.'
'Anwander, R.'
'Eickerling, G.'
'Scherer, W.'

_publ_section_title
;
 Reactivity of Trimethylaluminium with Lanthanide Aryloxides:
 Adduct and Tetramethylaluminate Formation
;
_journal_name_full Organometallics
_journal_year 2003
_chemical_formula_moiety 'C32 H54 Al O2 Y'
_chemical_formula_sum 'C32 H54 Al O2 Y'
_chemical_formula_weight 586.64
_space_group_IT_number 61
_space_group_name_Hall '-P 2ac 2ab'
_space_group_name_H-M_alt 'P b c a'
_symmetry_cell_setting orthorhombic
_symmetry_space_group_name_Hall '-P 2ac 2ab'
_symmetry_space_group_name_H-M 'P b c a'
_cell_angle_alpha 90
_cell_angle_beta 90
_cell_angle_gamma 90
_cell_formula_units_Z 8
_cell_length_a 19.6670(1)
_cell_length_b 14.4580(2)
_cell_length_c 23.3750(3)
_cell_measurement_temperature 183
_cell_volume 6646.58(13)
_diffrn_ambient_temperature 183
_exptl_crystal_density_diffrn 1.173
_cod_depositor_comments
;
The following automatic conversions were performed:
'_symmetry_cell_setting' value 'Orthorhombic' changed to 'orthorhombic'
according to '/home/saulius/struct/CIF-dictionaries/cif_core.dic'
dictionary named 'cif_core.dic' version 2.4.1 from 2010-06-29.

Automatic conversion script
Id: cif_fix_enum 1527 2010-12-29 10:47:43Z saulius 
;
_cod_database_code 4060727

loop_
_symmetry_equiv_pos_as_xyz
x,y,z
1/2-x,-y,1/2+z
1/2+x,1/2-y,-z
-x,1/2+y,1/2-z
-x,-y,-z
1/2+x,y,1/2-z
1/2-x,1/2+y,z
x,1/2-y,1/2+z

loop_
_atom_site_aniso_label
_atom_site_aniso_U_11
_atom_site_aniso_U_22
_atom_site_aniso_U_33
_atom_site_aniso_U_23
_atom_site_aniso_U_13
_atom_site_aniso_U_12
Y1 0.0392(2) 0.0357(2) 0.0181(1) 0.0028(1) 0.0035(1) 0.0106(2)
Al1 0.0308(5) 0.0319(6) 0.0340(5) 0.0032(4) 0.0018(4) 0.0019(5)
O1 0.0310(13) 0.0354(13) 0.0244(11) -0.0046(9) 0.0052(9) -0.0014(10)
O2 0.0282(12) 0.0340(12) 0.0189(10) 0.0026(9) -0.0003(9) 0.0002(10)
C1 0.036(2) 0.055(2) 0.040(2) 0.0122(18) -0.0056(17) -0.0002(18)
C2 0.044(2) 0.034(2) 0.067(3) -0.0028(19) 0.012(2) 0.0005(18)
C3 0.041(2) 0.039(2) 0.0347(18) -0.0030(16) 0.0034(16) 0.0004(17)
C4 0.043(2) 0.0334(19) 0.0349(18) 0.0008(15) 0.0009(17) -0.0002(16)
C5 0.0258(17) 0.0298(18) 0.0206(15) 0.0007(12) -0.0048(13) 0.0024(14)
C6 0.0367(19) 0.0289(19) 0.0230(15) 0.0030(13) -0.0046(14) 0.0019(15)
C7 0.045(2) 0.035(2) 0.043(2) -0.0057(16) -0.0002(17) 0.0126(18)
C8 0.040(2) 0.057(3) 0.049(2) -0.0072(19) 0.0147(19) 0.011(2)
C9 0.032(2) 0.050(2) 0.039(2) 0.0020(17) 0.0080(16) -0.0043(18)
C10 0.0295(18) 0.0310(18) 0.0251(16) 0.0015(13) -0.0006(14) -0.0020(15)
C11 0.049(2) 0.0278(19) 0.0295(18) 0.0042(14) -0.0077(16) -0.0057(16)
C12 0.054(3) 0.062(3) 0.061(3) 0.014(2) -0.012(2) -0.019(2)
C13 0.079(3) 0.052(3) 0.041(2) 0.0137(19) -0.011(2) -0.023(2)
C14 0.103(4) 0.039(3) 0.067(3) -0.006(2) -0.001(3) -0.012(3)
C15 0.047(2) 0.0331(19) 0.0308(17) 0.0039(15) -0.0021(16) -0.0084(17)
C16 0.079(3) 0.045(2) 0.059(3) 0.008(2) 0.006(2) -0.028(2)
C17 0.067(3) 0.031(2) 0.039(2) 0.0042(16) -0.0105(19) 0.0056(19)
C18 0.053(2) 0.038(2) 0.040(2) -0.0047(16) -0.0109(18) -0.0092(18)
C19 0.0320(19) 0.0194(16) 0.0176(14) -0.0013(11) 0.0006(13) 0.0031(13)
C20 0.0317(17) 0.0191(16) 0.0268(15) 0.0017(13) 0.0011(14) 0.0024(13)
C21 0.036(2) 0.0322(19) 0.0271(17) 0.0045(14) 0.0081(15) 0.0015(15)
C22 0.051(2) 0.034(2) 0.0182(15) 0.0048(13) 0.0009(15) 0.0022(17)
C23 0.0360(19) 0.0272(18) 0.0238(15) -0.0008(13) -0.0091(14) 0.0031(15)
C24 0.0323(17) 0.0203(16) 0.0225(14) -0.0037(12) -0.0006(14) 0.0010(13)
C25 0.0277(18) 0.0300(18) 0.0272(16) -0.0023(13) -0.0033(13) -0.0005(14)
C26 0.034(2) 0.048(2) 0.043(2) 0.0010(16) -0.0071(16) -0.0030(17)
C27 0.0276(18) 0.040(2) 0.0354(18) -0.0045(15) 0.0031(15) 0.0043(16)
C28 0.036(2) 0.0318(19) 0.0375(19) 0.0005(15) 0.0002(15) -0.0041(16)
C29 0.0258(18) 0.0329(19) 0.041(2) 0.0100(15) 0.0002(15) -0.0035(15)
C30 0.033(2) 0.061(3) 0.070(3) 0.030(2) -0.0008(19) -0.003(2)
C31 0.055(3) 0.038(2) 0.055(2) 0.0020(18) -0.018(2) -0.0152(19)
C32 0.0303(19) 0.043(2) 0.045(2) 0.0115(17) -0.0014(16) 0.0036(17)

loop_
_atom_site_label
_atom_site_type_symbol
_atom_site_thermal_displace_type
_atom_site_fract_x
_atom_site_fract_y
_atom_site_fract_z
_atom_site_occupancy
_atom_site_U_iso_or_equiv
_atom_site_calc_flag
_atom_site_refinement_flags
Y1 Y Uani 0.52645(2) 0.32038(2) 0.33370(1) 1.000 0.0310(1) . .
Al1 Al Uani 0.63063(5) 0.17961(7) 0.37793(4) 1.000 0.0322(3) . .
O1 O Uani 0.45722(11) 0.38064(15) 0.38572(9) 1.000 0.0303(7) . .
O2 O Uani 0.51860(10) 0.35693(15) 0.25003(8) 1.000 0.0270(7) . .
C1 C Uani 0.62182(19) 0.1332(3) 0.45656(15) 1.000 0.0437(12) . .
C2 C Uani 0.70832(19) 0.1344(3) 0.33315(18) 1.000 0.0483(14) . .
C3 C Uani 0.63751(19) 0.3241(2) 0.38567(15) 1.000 0.0382(11) . .
C4 C Uani 0.54290(18) 0.1494(2) 0.33139(15) 1.000 0.0371(11) . .
C5 C Uani 0.40821(16) 0.4158(2) 0.42030(12) 1.000 0.0254(10) . .
C6 C Uani 0.40531(17) 0.5124(2) 0.43002(13) 1.000 0.0295(10) . .
C7 C Uani 0.35468(19) 0.5447(3) 0.46651(15) 1.000 0.0410(12) . .
C8 C Uani 0.30946(19) 0.4868(3) 0.49302(17) 1.000 0.0487(14) . .
C9 C Uani 0.31295(18) 0.3926(3) 0.48307(15) 1.000 0.0403(12) . .
C10 C Uani 0.36171(17) 0.3547(2) 0.44667(13) 1.000 0.0285(10) . .
C11 C Uani 0.45521(19) 0.5813(2) 0.40214(14) 1.000 0.0354(11) . .
C12 C Uani 0.5279(2) 0.5615(3) 0.42020(19) 1.000 0.0590(17) . .
C13 C Uani 0.4471(2) 0.5818(3) 0.33767(16) 1.000 0.0573(16) . .
C14 C Uani 0.44034(13) 0.68216(15) 0.42158(10) 1.000 0.0697(19) . .
C15 C Uani 0.36400(13) 0.24955(15) 0.43669(10) 1.000 0.0370(11) . R
C16 C Uani 0.30684(13) 0.19813(15) 0.46829(10) 1.000 0.0610(16) . R
C17 C Uani 0.4312(2) 0.2101(2) 0.45940(16) 1.000 0.0457(14) . .
C18 C Uani 0.3539(2) 0.2280(3) 0.37264(15) 1.000 0.0437(12) . .
C19 C Uani 0.51540(16) 0.3825(2) 0.19413(12) 1.000 0.0230(10) . .
C20 C Uani 0.57499(16) 0.4124(2) 0.16574(13) 1.000 0.0259(9) . .
C21 C Uani 0.56926(17) 0.4381(2) 0.10870(13) 1.000 0.0318(11) . .
C22 C Uani 0.50823(18) 0.4349(2) 0.08001(13) 1.000 0.0344(11) . .
C23 C Uani 0.45081(17) 0.4051(2) 0.10808(13) 1.000 0.0290(10) . .
C24 C Uani 0.45201(16) 0.3774(2) 0.16515(13) 1.000 0.0250(9) . .
C25 C Uani 0.38656(16) 0.3432(2) 0.19436(13) 1.000 0.0283(10) . .
C26 C Uani 0.32479(18) 0.3457(3) 0.15371(15) 1.000 0.0417(12) . .
C27 C Uani 0.36794(17) 0.4052(2) 0.24565(14) 1.000 0.0343(11) . .
C28 C Uani 0.39387(18) 0.2419(2) 0.21359(15) 1.000 0.0351(11) . .
C29 C Uani 0.64433(17) 0.4162(2) 0.19609(15) 1.000 0.0332(11) . .
C30 C Uani 0.70156(19) 0.4478(3) 0.15545(18) 1.000 0.0547(16) . .
C31 C Uani 0.6420(2) 0.4863(3) 0.24554(17) 1.000 0.0493(14) . .
C32 C Uani 0.66474(18) 0.3189(2) 0.21728(15) 1.000 0.0394(11) . .
H1A H Uiso 0.58110 0.15990 0.47430 1.000 0.0660 calc R
H1B H Uiso 0.66210 0.15100 0.47870 1.000 0.0660 calc R
H1C H Uiso 0.61790 0.06570 0.45590 1.000 0.0660 calc R
H2A H Uiso 0.70720 0.16200 0.29490 1.000 0.0730 calc R
H2B H Uiso 0.70580 0.06690 0.32990 1.000 0.0730 calc R
H2C H Uiso 0.75080 0.15170 0.35240 1.000 0.0730 calc R
H3A H Uiso 0.64140 0.35180 0.34750 1.000 0.0570 calc R
H3B H Uiso 0.67770 0.34010 0.40840 1.000 0.0570 calc R
H3C H Uiso 0.59670 0.34780 0.40470 1.000 0.0570 calc R
H4A H Uiso 0.54760 0.17360 0.29240 1.000 0.0560 calc R
H4B H Uiso 0.50360 0.17830 0.34990 1.000 0.0560 calc R
H4C H Uiso 0.53640 0.08230 0.33000 1.000 0.0560 calc R
H7 H Uiso 0.35140 0.60930 0.47330 1.000 0.0490 calc R
H8 H Uiso 0.27590 0.51120 0.51810 1.000 0.0580 calc R
H9 H Uiso 0.28140 0.35280 0.50150 1.000 0.0490 calc R
H12A H Uiso 0.53090 0.56220 0.46200 1.000 0.0890 calc R
H12B H Uiso 0.55810 0.60890 0.40430 1.000 0.0890 calc R
H12C H Uiso 0.54150 0.50050 0.40590 1.000 0.0890 calc R
H13A H Uiso 0.39960 0.59460 0.32790 1.000 0.0860 calc R
H13B H Uiso 0.46010 0.52130 0.32230 1.000 0.0860 calc R
H13C H Uiso 0.47630 0.62970 0.32110 1.000 0.0860 calc R
H14A H Uiso 0.44470 0.68640 0.46330 1.000 0.1050 calc R
H14B H Uiso 0.39400 0.69930 0.41030 1.000 0.1050 calc R
H14C H Uiso 0.47290 0.72430 0.40350 1.000 0.1050 calc R
H16A H Uiso 0.26270 0.22120 0.45520 1.000 0.0920 calc R
H16B H Uiso 0.31120 0.20870 0.50950 1.000 0.0920 calc R
H16C H Uiso 0.31020 0.13170 0.46030 1.000 0.0920 calc R
H17A H Uiso 0.43240 0.14310 0.45300 1.000 0.0680 calc R
H17B H Uiso 0.43490 0.22280 0.50050 1.000 0.0680 calc R
H17C H Uiso 0.46940 0.23920 0.43930 1.000 0.0680 calc R
H18A H Uiso 0.31060 0.25410 0.35970 1.000 0.0660 calc R
H18B H Uiso 0.35350 0.16080 0.36690 1.000 0.0660 calc R
H18C H Uiso 0.39130 0.25530 0.35060 1.000 0.0660 calc R
H21 H Uiso 0.60870 0.45850 0.08890 1.000 0.0380 calc R
H22 H Uiso 0.50580 0.45310 0.04100 1.000 0.0410 calc R
H23 H Uiso 0.40890 0.40350 0.08790 1.000 0.0350 calc R
H26A H Uiso 0.28440 0.32340 0.17400 1.000 0.0620 calc R
H26B H Uiso 0.33360 0.30600 0.12060 1.000 0.0620 calc R
H26C H Uiso 0.31710 0.40930 0.14080 1.000 0.0620 calc R
H27A H Uiso 0.32610 0.38220 0.26350 1.000 0.0520 calc R
H27B H Uiso 0.36090 0.46870 0.23240 1.000 0.0520 calc R
H27C H Uiso 0.40500 0.40400 0.27370 1.000 0.0520 calc R
H28A H Uiso 0.35160 0.22160 0.23190 1.000 0.0520 calc R
H28B H Uiso 0.43150 0.23670 0.24090 1.000 0.0520 calc R
H28C H Uiso 0.40310 0.20290 0.18020 1.000 0.0520 calc R
H30A H Uiso 0.70470 0.40480 0.12310 1.000 0.0820 calc R
H30B H Uiso 0.74490 0.44860 0.17620 1.000 0.0820 calc R
H30C H Uiso 0.69150 0.51000 0.14120 1.000 0.0820 calc R
H31A H Uiso 0.62890 0.54710 0.23070 1.000 0.0740 calc R
H31B H Uiso 0.68700 0.49030 0.26340 1.000 0.0740 calc R
H31C H Uiso 0.60860 0.46590 0.27400 1.000 0.0740 calc R
H32A H Uiso 0.66570 0.27600 0.18480 1.000 0.0590 calc R
H32B H Uiso 0.63160 0.29740 0.24560 1.000 0.0590 calc R
H32C H Uiso 0.70990 0.32170 0.23490 1.000 0.0590 calc R

loop_
_geom_bond_atom_site_label_1
_geom_bond_atom_site_label_2
_geom_bond_distance
_geom_bond_site_symmetry_1
_geom_bond_site_symmetry_2
_geom_bond_publ_flag
Y1 Al1 3.0674(10) . . yes
Y1 O1 2.023(2) . . yes
Y1 O2 2.0318(19) . . yes
Y1 C3 2.500(4) . . yes
Y1 C4 2.494(3) . . yes
Al1 C1 1.964(4) . . yes
Al1 C2 1.964(4) . . yes
Al1 C3 2.101(3) . . yes
Al1 C4 2.086(4) . . yes
O1 C5 1.357(4) . . yes
O2 C19 1.359(3) . . yes
C5 C6 1.416(4) . . no
C5 C10 1.413(4) . . no
C6 C7 1.392(5) . . no
C6 C11 1.543(5) . . no
C7 C8 1.370(6) . . no
C8 C9 1.383(6) . . no
C9 C10 1.394(5) . . no
C10 C15 1.5387 . . no
C11 C12 1.518(5) . . no
C11 C13 1.515(5) . . no
C11 C14 1.555(4) . . no
C15 C16 1.5369 . . no
C15 C17 1.5342 . . no
C15 C18 1.5421 . . no
C19 C20 1.414(4) . . no
C19 C24 1.421(4) . . no
C20 C21 1.389(4) . . no
C20 C29 1.538(5) . . no
C21 C22 1.376(5) . . no
C22 C23 1.375(5) . . no
C23 C24 1.393(4) . . no
C24 C25 1.539(4) . . no
C25 C26 1.543(5) . . no
C25 C27 1.541(4) . . no
C25 C28 1.539(4) . . no
C29 C30 1.542(5) . . no
C29 C31 1.538(5) . . no
C29 C32 1.544(4) . . no
C1 H1A 0.9810 . . no
C1 H1B 0.9806 . . no
C1 H1C 0.9791 . . no
C2 H2A 0.9793 . . no
C2 H2B 0.9801 . . no
C2 H2C 0.9813 . . no
C3 H3A 0.9810 . . no
C3 H3B 0.9801 . . no
C3 H3C 0.9795 . . no
C4 H4A 0.9806 . . no
C4 H4B 0.9794 . . no
C4 H4C 0.9791 . . no
C7 H7 0.9496 . . no
C8 H8 0.9507 . . no
C9 H9 0.9496 . . no
C12 H12A 0.9789 . . no
C12 H12B 0.9801 . . no
C12 H12C 0.9804 . . no
C13 H13A 0.9793 . . no
C13 H13B 0.9796 . . no
C13 H13C 0.9795 . . no
C14 H14A 0.9809 . . no
C14 H14B 0.9806 . . no
C14 H14C 0.9797 . . no
C16 H16A 0.9790 . . no
C16 H16B 0.9791 . . no
C16 H16C 0.9807 . . no
C17 H17A 0.9805 . . no
C17 H17B 0.9808 . . no
C17 H17C 0.9809 . . no
C18 H18A 0.9793 . . no
C18 H18B 0.9808 . . no
C18 H18C 0.9809 . . no
C21 H21 0.9502 . . no
C22 H22 0.9503 . . no
C23 H23 0.9500 . . no
C26 H26A 0.9797 . . no
C26 H26B 0.9790 . . no
C26 H26C 0.9795 . . no
C27 H27A 0.9807 . . no
C27 H27B 0.9788 . . no
C27 H27C 0.9805 . . no
C28 H28A 0.9800 . . no
C28 H28B 0.9802 . . no
C28 H28C 0.9798 . . no
C30 H30A 0.9809 . . no
C30 H30B 0.9808 . . no
C30 H30C 0.9792 . . no
C31 H31A 0.9795 . . no
C31 H31B 0.9802 . . no
C31 H31C 0.9803 . . no
C32 H32A 0.9806 . . no
C32 H32B 0.9796 . . no
C32 H32C 0.9798 . . no
